data_7009015
loop_
_publ_author_name
'Zhang, Yugen'
'Jianmin, Li'
'Nishiura, Masayoshi'
'Hou, Hongyi'
'Deng, Wei'
'Imamoto, Tsuneo'

_publ_section_title
;
 Thermodynamically controlled products: novel motif of metallohelicates
 stabilized by inter- and intra-helix hydrogen bonds
;
_journal_issue 3
_journal_name_full 'Journal of the Chemical Society, Dalton Transactions'
_journal_page_first 293
_journal_paper_doi 10.1039/a908070h
_journal_year 2000
_chemical_formula_moiety 'C10 H16 Cd N4 O10 S2 '
_chemical_formula_sum 'C10 H16 Cd N4 O10 S2'
_chemical_formula_weight 528.79
_space_group_IT_number 14
_symmetry_cell_setting monoclinic
_symmetry_Int_Tables_number 14
_symmetry_space_group_name_Hall '-P 2ybc'
_symmetry_space_group_name_H-M 'P 1 21/c 1'
_cell_angle_alpha 90
_cell_angle_beta 92.90(6)
_cell_angle_gamma 90
_cell_formula_units_Z 2
_cell_length_a 5.804(2)
_cell_length_b 24.97(2)
_cell_length_c 6.190(5)
_cell_measurement_temperature 173.2
_cell_volume 895.9(11)
_computing_data_reduction 'teXsan Ver. 1.10'
_computing_publication_material 'teXsan Ver. 1.10'
_computing_structure_refinement 'teXsan Ver. 1.10'
_computing_structure_solution 'DIRDIF94 (PATTY)'
_diffrn_measured_fraction_theta_full 0.8759
_diffrn_measured_fraction_theta_max 0.8759
_diffrn_radiation_type 'Mo K\a'
_diffrn_radiation_wavelength 0.7107
_diffrn_reflns_limit_h_max 0
_diffrn_reflns_limit_h_min -6
_diffrn_reflns_limit_k_max 29
_diffrn_reflns_limit_k_min 0
_diffrn_reflns_limit_l_max 7
_diffrn_reflns_limit_l_min -7
_diffrn_reflns_number 1401
_diffrn_reflns_theta_full 25.07
_diffrn_reflns_theta_max 25.07
_exptl_absorpt_coefficient_mu 1.513
_exptl_absorpt_correction_type none
_exptl_crystal_colour colorless
_exptl_crystal_density_diffrn 1.960
_exptl_crystal_density_method 'not measured'
_exptl_crystal_description prism
_exptl_crystal_size_max 0.300
_exptl_crystal_size_mid 0.300
_exptl_crystal_size_min 0.200
_refine_diff_density_max 0.70
_refine_diff_density_min -1.43
_refine_ls_extinction_method none
_refine_ls_goodness_of_fit_ref 1.788
_refine_ls_hydrogen_treatment noref
_refine_ls_number_parameters 124
_refine_ls_number_reflns 1365
_refine_ls_R_factor_gt 0.0653
_refine_ls_shift/su_max 0.0021
_refine_ls_structure_factor_coef F
_refine_ls_weighting_details 'w = 1/[\s^2^(Fo) + 0.00203|Fo|^2^]'
_refine_ls_weighting_scheme calc
_refine_ls_wR_factor_ref 0.0995
_reflns_number_gt 1365
_reflns_number_total 1391
_reflns_threshold_expression F^2^>2.0\s(F^2^)
_cod_data_source_file a908070h.txt
_cod_data_source_block Z903
_cod_original_cell_volume 895(1)
_cod_original_formula_sum 'C10 H16 Cd N4 O10 S2 '
_cod_database_code 7009015

loop_
_symmetry_equiv_pos_as_xyz
x,y,z
-x,1/2+y,1/2-z
-x,-y,-z
x,1/2-y,1/2+z

loop_
_atom_site_label
_atom_site_type_symbol
_atom_site_fract_x
_atom_site_fract_y
_atom_site_fract_z
_atom_site_U_iso_or_equiv
_atom_site_adp_type
_atom_site_occupancy
_atom_site_calc_flag
_atom_site_refinement_flags
_atom_site_disorder_assembly
_atom_site_disorder_group
Cd(1) Cd 0.0000 0.0000 0.0000 0.0393(3) Uani 1.00 d S . .
S(1) S 0.2119(3) 0.06925(6) 0.2576(3) 0.0408(5) Uani 1.00 d . . .
O(1) O -0.2987(8) 0.0539(2) -0.1612(8) 0.043(1) Uani 1.00 d . . .
O(2) O -0.0859(8) 0.1270(2) -0.1936(8) 0.042(1) Uani 1.00 d . . .
O(3) O -0.1426(7) 0.2231(2) -0.2073(9) 0.049(1) Uani 1.00 d . . .
O(4) O -0.4343(8) 0.2806(2) -0.2180(9) 0.047(1) Uani 1.00 d . . .
O(5) O 0.282(1) 0.0065(2) -0.271(1) 0.043(1) Uani 1.00 d . . .
N(1) N 0.0992(10) 0.1722(2) 0.298(1) 0.046(2) Uani 1.00 d . . .
N(2) N -0.2065(8) 0.1136(2) 0.300(1) 0.047(2) Uani 1.00 d . . .
C(1) C 0.023(1) 0.1222(3) 0.286(1) 0.041(2) Uani 1.00 d . . .
C(2) C -0.280(1) 0.1038(3) -0.189(1) 0.041(2) Uani 1.00 d . . .
C(3) C -0.5009(10) 0.1356(2) -0.213(1) 0.040(2) Uani 1.00 d . . .
C(4) C -0.532(1) 0.1884(3) -0.223(1) 0.043(2) Uani 1.00 d . . .
C(5) C -0.364(1) 0.2339(3) -0.215(1) 0.046(2) Uani 1.00 d . . .
H(1) H -0.6352 0.1147 -0.2218 0.0471 Uiso 1.00 calc . . .
H(2) H -0.6891 0.1999 -0.2294 0.0542 Uiso 1.00 calc . . .
H(3) H 0.4241 -0.0115 -0.2551 0.0488 Uiso 1.00 calc . . .
H(4) H 0.2474 0.0274 -0.4002 0.0488 Uiso 1.00 calc . . .
H(5) H -0.0001 0.2019 0.3120 0.0582 Uiso 1.00 calc . . .
H(6) H 0.2627 0.1791 0.2842 0.0582 Uiso 1.00 calc . . .
H(7) H -0.3102 0.1436 0.3183 0.0530 Uiso 1.00 calc . . .
H(8) H -0.2690 0.0787 0.2950 0.0530 Uiso 1.00 calc . . .

loop_
_atom_site_aniso_label
_atom_site_aniso_U_11
_atom_site_aniso_U_22
_atom_site_aniso_U_33
_atom_site_aniso_U_12
_atom_site_aniso_U_13
_atom_site_aniso_U_23
Cd(1) 0.0388(6) 0.0353(5) 0.0438(6) 0.0009(2) 0.0019(4) -0.0014(2)
S(1) 0.0392(9) 0.0358(9) 0.047(1) 0.0023(6) 0.0000(7) -0.0016(6)
O(1) 0.041(2) 0.033(2) 0.053(3) 0.000(2) -0.007(2) 0.000(2)
O(2) 0.041(2) 0.037(2) 0.048(3) 0.003(2) 0.005(2) 0.001(2)
O(3) 0.038(2) 0.040(2) 0.068(4) 0.002(2) 0.001(2) 0.001(2)
O(4) 0.053(3) 0.029(2) 0.060(3) 0.001(2) 0.007(2) -0.001(2)
O(5) 0.044(3) 0.038(2) 0.047(3) -0.003(2) 0.003(2) 0.004(2)
N(1) 0.046(3) 0.037(3) 0.055(4) 0.000(2) 0.005(3) 0.000(2)
N(2) 0.037(3) 0.039(3) 0.065(4) -0.006(2) 0.002(2) -0.003(2)
C(1) 0.044(3) 0.039(3) 0.040(4) -0.003(3) -0.003(3) -0.001(3)
C(2) 0.038(3) 0.047(4) 0.038(3) 0.001(3) 0.003(2) -0.004(3)
C(3) 0.031(3) 0.036(3) 0.051(4) -0.001(2) -0.005(3) -0.002(3)
C(4) 0.045(3) 0.034(3) 0.050(4) 0.003(3) 0.005(3) 0.005(3)
C(5) 0.042(3) 0.042(3) 0.053(4) -0.002(3) 0.003(3) 0.005(3)

loop_
_atom_type_symbol
_atom_type_description
_atom_type_scat_dispersion_real
_atom_type_scat_dispersion_imag
_atom_type_scat_source
C C 0.003 0.002
;International Tables for Crystallography
(1992, Vol. C, Tables 4.2.6.8 and 6.1.1.1)
;
H H 0.000 0.000
;International Tables for Crystallography
(1992, Vol. C, Table 6.1.1.2)
;
O O 0.011 0.006
;International Tables for Crystallography
(1992, Vol. C, Tables 4.2.6.8 and 6.1.1.1)
;
N N 0.006 0.003
;International Tables for Crystallography
(1992, Vol. C, Tables 4.2.6.8 and 6.1.1.1)
;
S S 0.125 0.123
;International Tables for Crystallography
(1992, Vol. C, Tables 4.2.6.8 and 6.1.1.1)
;
Cd Cd -0.807 1.202
;International Tables for Crystallography
(1992, Vol. C, Tables 4.2.6.8 and 6.1.1.1)
;

loop_
_geom_angle_atom_site_label_1
_geom_angle_atom_site_label_2
_geom_angle_atom_site_label_3
_geom_angle
_geom_angle_site_symmetry_1
_geom_angle_site_symmetry_2
_geom_angle_site_symmetry_3
_geom_angle_publ_flag
S(1) Cd(1) S(1) 180.0 . 1_555 3_555 yes
S(1) Cd(1) O(1) 101.1(1) . 1_555 1_555 yes
S(1) Cd(1) O(1) 78.9(1) . 1_555 3_555 yes
S(1) Cd(1) O(5) 93.7(1) . 1_555 1_555 yes
S(1) Cd(1) O(5) 86.3(1) . 1_555 3_555 yes
S(1) Cd(1) O(1) 78.9(1) . 3_555 1_555 yes
S(1) Cd(1) O(1) 101.1(1) . 3_555 3_555 yes
S(1) Cd(1) O(5) 86.3(1) . 3_555 1_555 yes
S(1) Cd(1) O(5) 93.7(1) . 3_555 3_555 yes
O(1) Cd(1) O(1) 180.0 . 1_555 3_555 yes
O(1) Cd(1) O(5) 100.2(2) . 1_555 1_555 yes
O(1) Cd(1) O(5) 79.8(2) . 1_555 3_555 yes
O(1) Cd(1) O(5) 79.8(2) . 3_555 1_555 yes
O(1) Cd(1) O(5) 100.2(2) . 3_555 3_555 yes
O(5) Cd(1) O(5) 180.0 . 1_555 3_555 yes
Cd(1) S(1) C(1) 106.6(2) . 1_555 1_555 yes
Cd(1) O(1) C(2) 123.4(4) . 1_555 1_555 yes
S(1) C(1) N(1) 120.8(5) . 1_555 1_555 yes
S(1) C(1) N(2) 121.1(5) . 1_555 1_555 yes
N(1) C(1) N(2) 118.1(6) . 1_555 1_555 yes
O(1) C(2) O(2) 122.4(5) . 1_555 1_555 yes
O(1) C(2) C(3) 116.9(5) . 1_555 1_555 yes
O(2) C(2) C(3) 120.6(5) . 1_555 1_555 yes
C(2) C(3) C(4) 129.6(5) . 1_555 1_555 yes
C(3) C(4) C(5) 131.5(6) . 1_555 1_555 yes
O(3) C(5) O(4) 121.2(6) . 1_555 1_555 yes
O(3) C(5) C(4) 118.8(6) . 1_555 1_555 yes
O(4) C(5) C(4) 120.0(6) . 1_555 1_555 yes

loop_
_geom_bond_atom_site_label_1
_geom_bond_atom_site_label_2
_geom_bond_distance
_geom_bond_site_symmetry_1
_geom_bond_site_symmetry_2
_geom_bond_publ_flag
Cd(1) S(1) 2.617(2) . . yes
Cd(1) S(1) 2.617(2) . 3_555 yes
Cd(1) O(1) 2.374(4) . . yes
Cd(1) O(1) 2.374(4) . 3_555 yes
Cd(1) O(5) 2.405(7) . . yes
Cd(1) O(5) 2.405(7) . 3_555 yes
S(1) C(1) 1.733(7) . . yes
O(1) C(2) 1.266(8) . . yes
O(2) C(2) 1.268(8) . . yes
O(3) C(5) 1.309(8) . . yes
O(4) C(5) 1.238(8) . . yes
N(1) C(1) 1.327(8) . . yes
N(2) C(1) 1.354(9) . . yes
C(2) C(3) 1.508(8) . . yes
C(3) C(4) 1.333(9) . . yes
C(4) C(5) 1.497(9) . . yes

loop_
_geom_contact_atom_site_label_1
_geom_contact_atom_site_label_2
_geom_contact_distance
_geom_contact_site_symmetry_1
_geom_contact_site_symmetry_2
_geom_contact_publ_flag
Cd(1) S(1) 2.617(2) . . ?
Cd(1) S(1) 2.617(2) . 3_555 ?
S(1) O(5) 3.321(6) . 1_556 ?
S(1) O(5) 3.493(6) . 3_655 ?
S(1) N(2) 3.550(5) . 1_655 ?
O(1) O(5) 2.761(7) . 1_455 ?
O(2) N(2) 3.192(8) . 1_554 ?
O(2) C(1) 3.315(9) . 1_554 ?
O(2) C(3) 3.410(7) . 1_655 ?
O(2) N(1) 3.561(8) . 1_554 ?
O(2) C(4) 3.575(8) . 1_655 ?
O(3) N(1) 2.967(7) . 4_554 ?
O(3) O(3) 3.374(4) . 4_555 ?
O(3) O(3) 3.374(4) . 4_554 ?
O(3) C(5) 3.505(9) . 4_554 ?
O(3) O(4) 3.511(7) . 4_554 ?
O(3) C(5) 3.531(10) . 4_555 ?
O(3) O(4) 3.545(8) . 4_555 ?
O(4) N(2) 2.952(7) . 4_554 ?
O(4) N(1) 2.959(7) . 4_454 ?
O(4) C(5) 3.139(10) . 4_555 ?
O(4) C(5) 3.147(10) . 4_554 ?
O(4) C(4) 3.236(9) . 4_555 ?
O(4) C(4) 3.244(9) . 4_554 ?
O(4) N(1) 3.309(8) . 4_554 ?
O(4) O(4) 3.453(4) . 4_555 ?
O(4) O(4) 3.453(4) . 4_554 ?
O(4) C(1) 3.594(8) . 4_554 ?
O(5) C(3) 3.474(7) . 1_655 ?
O(5) C(2) 3.537(8) . 1_655 ?
N(1) C(5) 3.564(9) . 4_555 ?
N(1) C(4) 3.591(9) . 1_656 ?
N(2) C(2) 3.219(10) . 1_556 ?
N(2) C(3) 3.581(10) . 1_556 ?
C(5) C(5) 3.198(3) . 4_555 ?
C(5) C(5) 3.198(3) . 4_554 ?
